data_7049145
loop_
_publ_author_name
'Caise, Alexa'
'Kolychev, Eugene L.'
'Hicks, Jamie'
'Fuentes, M \'Angeles'
'Goicoechea, Jose M.'
'Aldridge, Simon'

_publ_section_title
;
 Reversible borohydride formation from aluminium hydrides and
 {H(9-BBN)}<sub>2</sub>: structural, thermodynamic and reactivity studies.
;
_journal_issue 29
_journal_name_full 'Dalton transactions (Cambridge, England : 2003)'
_journal_page_first 10845
_journal_page_last 10852
_journal_paper_doi 10.1039/c9dt00535h
_journal_volume 48
_journal_year 2019
_chemical_formula_moiety 'C37 H58 Al1 B1 N2'
_chemical_formula_sum 'C37 H58 Al B N2'
_chemical_formula_weight 568.67
_space_group_IT_number 11
_space_group_name_Hall '-P 2yb'
_space_group_name_H-M_alt 'P 1 21/m 1'
_symmetry_cell_setting monoclinic
_symmetry_space_group_name_Hall '-P 2yb'
_symmetry_space_group_name_H-M 'P 1 21/m 1'
_atom_sites_solution_hydrogens difmap
_atom_sites_solution_primary other
_audit_creation_date 2017-02-13
_audit_creation_method CRYSTALS_ver_14.43
_audit_update_record
;
2019-02-01 deposited with the CCDC.    2019-02-25 downloaded from the CCDC.
;
_cell_angle_alpha 90
_cell_angle_beta 108.937(3)
_cell_angle_gamma 90
_cell_formula_units_Z 2
_cell_length_a 8.9708(3)
_cell_length_b 19.9599(6)
_cell_length_c 10.2247(3)
_cell_measurement_reflns_used 4127
_cell_measurement_temperature 150
_cell_measurement_theta_max 76
_cell_measurement_theta_min 4
_cell_volume 1731.71(10)
_computing_cell_refinement 'CrysAlis, (Oxford Diffraction, 2002)'
_computing_data_collection 'SuperNova, (Oxford Diffraction, 2010)'
_computing_data_reduction 'CrysAlis, (Oxford Diffraction, 2002)'
_computing_molecular_graphics 'CAMERON (Watkin et al., 1996)'
_computing_publication_material 'CRYSTALS (Betteridge et al., 2003)'
_computing_structure_refinement 'CRYSTALS (Betteridge et al., 2003)'
_computing_structure_solution 'Superflip (Palatinus & Chapuis, 2007)'
_diffrn_ambient_temperature 150
_diffrn_measured_fraction_theta_full 0.997
_diffrn_measured_fraction_theta_max 0.986
_diffrn_measurement_device Area
_diffrn_measurement_device_type 'Oxford Diffraction SuperNova'
_diffrn_measurement_method \w
_diffrn_radiation_monochromator graphite
_diffrn_radiation_type 'Cu K\a'
_diffrn_radiation_wavelength 1.54180
_diffrn_reflns_av_R_equivalents 0.021
_diffrn_reflns_limit_h_max 11
_diffrn_reflns_limit_h_min -11
_diffrn_reflns_limit_k_max 20
_diffrn_reflns_limit_k_min -25
_diffrn_reflns_limit_l_max 12
_diffrn_reflns_limit_l_min -10
_diffrn_reflns_number 9092
_diffrn_reflns_theta_full 73.886
_diffrn_reflns_theta_max 76.171
_diffrn_reflns_theta_min 4.430
_diffrn_standards_number 0
_exptl_absorpt_coefficient_mu 0.690
_exptl_absorpt_correction_T_max 0.97
_exptl_absorpt_correction_T_min 0.90
_exptl_absorpt_correction_type multi-scan
_exptl_absorpt_process_details 'CrysAlis, (Oxford Diffraction, 2002)'
_exptl_crystal_colour colourless
_exptl_crystal_density_diffrn 1.091
_exptl_crystal_density_method 'not measured'
_exptl_crystal_description plate
_exptl_crystal_F_000 624
_exptl_crystal_size_max 0.210
_exptl_crystal_size_mid 0.200
_exptl_crystal_size_min 0.050
_refine_diff_density_max 0.28
_refine_diff_density_min -0.26
_refine_ls_extinction_method None
_refine_ls_goodness_of_fit_ref 0.9260
_refine_ls_hydrogen_treatment noref
_refine_ls_matrix_type full
_refine_ls_number_parameters 193
_refine_ls_number_reflns 3663
_refine_ls_number_restraints 0
_refine_ls_R_factor_all 0.0435
_refine_ls_R_factor_gt 0.0387
_refine_ls_shift/su_max 0.0004862
_refine_ls_shift/su_mean 0.0000279
_refine_ls_structure_factor_coef Fsqd
_refine_ls_weighting_details
;
 Method= Modified Sheldrick 
 w=1/[\s^2^(F^2^) + ( 0.05P)^2^ + 0.80P] 
 ,where P=(max(Fo^2^,0) + 2Fc^2^)/3 
;
_refine_ls_weighting_scheme calc
_refine_ls_wR_factor_all 0.1039
_refine_ls_wR_factor_gt 0.0995
_refine_ls_wR_factor_ref 0.1039
_reflns_limit_h_max 10
_reflns_limit_h_min -11
_reflns_limit_k_max 25
_reflns_limit_k_min 0
_reflns_limit_l_max 12
_reflns_limit_l_min 0
_reflns_number_gt 3257
_reflns_number_total 3678
_reflns_threshold_expression I>2.0\s(I)
_oxford_diffrn_Wilson_B_factor 0.00
_oxford_diffrn_Wilson_scale 0.00
_oxford_refine_ls_r_factor_ref 0.0435
_oxford_refine_ls_scale 7.8(2)
_oxford_reflns_number_all 3663
_oxford_reflns_threshold_expression_ref I>-3.0\s(I)
_oxford_structure_analysis_title 191acek17
_cod_data_source_file c9dt00535h2.cif
_cod_data_source_block global
_cod_depositor_comments
;
The following automatic conversions were performed:

'_atom_sites_solution_primary' value 'Other' changed to 'other'
according to
/home/data/users/saulius/crontab/automatic-downloads/rss-feeds/RSC/lib/dictionaries/cif_core.dic
dictionary named 'cif_core.dic' version 2.4.2 from 2011-04-26.

Automatic conversion script
Id: cif_fix_values 4973 2017-02-22 13:04:09Z antanas 

 Adding full bibliography for 7049144--7049149.cif.
;
_cod_original_sg_symbol_H-M 'P 21/m '
_cod_original_formula_sum 'C37 H58 Al1 B1 N2'
_cod_database_code 7049145

loop_
_symmetry_equiv_pos_as_xyz
x,y,z
-x,-y,-z
x,-y+1/2,z
-x,y+1/2,-z

loop_
_atom_site_label
_atom_site_type_symbol
_atom_site_fract_x
_atom_site_fract_y
_atom_site_fract_z
_atom_site_U_iso_or_equiv
_atom_site_occupancy
_atom_site_adp_type
_atom_site_refinement_flags_posn
_atom_site_refinement_flags_adp
Al1 Al 0.24888(6) 0.7500 0.27193(5) 0.0213 1.0000 Uani S T
N2 N 0.18289(11) 0.67997(5) 0.13987(10) 0.0208 1.0000 Uani . .
C3 C 0.05024(13) 0.68708(6) 0.03306(12) 0.0231 1.0000 Uani . .
C4 C -0.01772(19) 0.7500 -0.01013(17) 0.0249 1.0000 Uani S T
C5 C -0.03126(15) 0.62607(7) -0.04415(14) 0.0305 1.0000 Uani . .
C6 C 0.25922(14) 0.61520(6) 0.16939(12) 0.0227 1.0000 Uani . .
C7 C 0.21949(15) 0.57067(6) 0.25865(13) 0.0276 1.0000 Uani . .
C8 C 0.30385(18) 0.51072(7) 0.29221(16) 0.0372 1.0000 Uani . .
C9 C 0.42381(18) 0.49595(7) 0.24004(16) 0.0391 1.0000 Uani . .
C10 C 0.46229(16) 0.54056(7) 0.15247(15) 0.0341 1.0000 Uani . .
C11 C 0.38198(15) 0.60117(6) 0.11555(13) 0.0266 1.0000 Uani . .
C12 C 0.42852(17) 0.65111(7) 0.02331(15) 0.0343 1.0000 Uani . .
C13 C 0.3242(2) 0.64535(10) -0.12776(17) 0.0503 1.0000 Uani . .
C14 C 0.60170(18) 0.64566(8) 0.03214(17) 0.0415 1.0000 Uani . .
C15 C 0.09272(16) 0.58572(7) 0.32338(14) 0.0317 1.0000 Uani . .
C16 C -0.03492(19) 0.53137(8) 0.2894(2) 0.0456 1.0000 Uani . .
C17 C 0.1662(2) 0.59472(9) 0.48007(16) 0.0432 1.0000 Uani . .
B18 B 0.5019(2) 0.7500 0.4021(2) 0.0267 1.0000 Uani S T
C19 C 0.5434(2) 0.7500 0.56695(19) 0.0309 1.0000 Uani S T
C20 C 0.63409(17) 0.68510(8) 0.62264(14) 0.0387 1.0000 Uani . .
C21 C 0.78012(17) 0.67254(7) 0.57932(15) 0.0365 1.0000 Uani . .
C22 C 0.75372(17) 0.68542(8) 0.42536(15) 0.0368 1.0000 Uani . .
C23 C 0.6633(2) 0.7500 0.36674(18) 0.0306 1.0000 Uani S T
H41 H -0.1170 0.7500 -0.0810 0.0295 1.0000 Uiso . .
H52 H -0.1094 0.6372 -0.1292 0.0482 1.0000 Uiso . .
H51 H 0.0436 0.5945 -0.0585 0.0478 1.0000 Uiso . .
H53 H -0.0821 0.6037 0.0108 0.0489 1.0000 Uiso . .
H81 H 0.2798 0.4814 0.3555 0.0448 1.0000 Uiso . .
H91 H 0.4802 0.4548 0.2649 0.0474 1.0000 Uiso . .
H101 H 0.5474 0.5298 0.1187 0.0407 1.0000 Uiso . .
H121 H 0.4143 0.6961 0.0572 0.0403 1.0000 Uiso . .
H131 H 0.3644 0.6758 -0.1834 0.0748 1.0000 Uiso . .
H132 H 0.2163 0.6588 -0.1388 0.0746 1.0000 Uiso . .
H133 H 0.3257 0.5999 -0.1622 0.0753 1.0000 Uiso . .
H141 H 0.6271 0.6840 -0.0174 0.0616 1.0000 Uiso . .
H143 H 0.6735 0.6484 0.1284 0.0621 1.0000 Uiso . .
H142 H 0.6210 0.6040 -0.0120 0.0609 1.0000 Uiso . .
H151 H 0.0401 0.6283 0.2843 0.0352 1.0000 Uiso . .
H162 H -0.1175 0.5434 0.3259 0.0679 1.0000 Uiso . .
H163 H -0.0816 0.5254 0.1892 0.0662 1.0000 Uiso . .
H161 H 0.0092 0.4892 0.3295 0.0681 1.0000 Uiso . .
H171 H 0.0854 0.6054 0.5220 0.0650 1.0000 Uiso . .
H173 H 0.2483 0.6313 0.5027 0.0655 1.0000 Uiso . .
H172 H 0.2193 0.5532 0.5219 0.0639 1.0000 Uiso . .
H191 H 0.4468 0.7500 0.5919 0.0374 1.0000 Uiso . .
H201 H 0.6664 0.6851 0.7241 0.0480 1.0000 Uiso . .
H202 H 0.5609 0.6477 0.5860 0.0459 1.0000 Uiso . .
H211 H 0.8128 0.6258 0.6002 0.0442 1.0000 Uiso . .
H222 H 0.8562 0.6861 0.4093 0.0450 1.0000 Uiso . .
H223 H 0.6926 0.6478 0.3740 0.0437 1.0000 Uiso . .
H232 H 0.6405 0.7500 0.2648 0.0378 1.0000 Uiso . .
H13 H 0.1595 0.7500 0.3755 0.0395 1.0000 Uiso . .
H182 H 0.4185 0.7031 0.3515 0.0344 1.0000 Uiso . .
H212 H 0.8680 0.7010 0.6350 0.0430 1.0000 Uiso . .

loop_
_atom_site_aniso_label
_atom_site_aniso_U_11
_atom_site_aniso_U_22
_atom_site_aniso_U_33
_atom_site_aniso_U_23
_atom_site_aniso_U_13
_atom_site_aniso_U_12
Al1 0.0248(2) 0.0190(2) 0.0188(2) 0.0000 0.00541(18) 0.0000
N2 0.0219(5) 0.0185(4) 0.0216(4) 0.0004(4) 0.0067(4) 0.0007(4)
C3 0.0224(5) 0.0240(6) 0.0225(5) -0.0017(4) 0.0069(4) -0.0026(4)
C4 0.0215(8) 0.0258(8) 0.0238(8) 0.0000 0.0025(6) 0.0000
C5 0.0289(6) 0.0246(6) 0.0320(6) -0.0037(5) 0.0016(5) -0.0026(5)
C6 0.0235(5) 0.0186(5) 0.0239(5) -0.0020(4) 0.0048(4) 0.0008(4)
C7 0.0289(6) 0.0217(6) 0.0328(6) 0.0016(5) 0.0110(5) 0.0007(5)
C8 0.0447(8) 0.0238(7) 0.0463(8) 0.0093(6) 0.0193(6) 0.0059(6)
C9 0.0432(8) 0.0261(7) 0.0500(8) 0.0054(6) 0.0177(7) 0.0122(6)
C10 0.0351(7) 0.0288(7) 0.0419(7) -0.0032(6) 0.0170(6) 0.0064(5)
C11 0.0294(6) 0.0235(6) 0.0281(6) -0.0037(5) 0.0110(5) 0.0001(5)
C12 0.0435(7) 0.0261(6) 0.0426(7) -0.0011(6) 0.0265(6) 0.0022(6)
C13 0.0467(9) 0.0692(12) 0.0415(8) 0.0170(8) 0.0232(7) 0.0150(8)
C14 0.0434(8) 0.0437(8) 0.0462(8) -0.0092(7) 0.0268(7) -0.0087(7)
C15 0.0342(7) 0.0252(6) 0.0407(7) 0.0078(5) 0.0189(6) 0.0026(5)
C16 0.0410(8) 0.0330(8) 0.0696(11) 0.0104(7) 0.0273(8) -0.0023(6)
C17 0.0503(9) 0.0461(9) 0.0400(8) 0.0104(7) 0.0241(7) 0.0085(7)
B18 0.0281(9) 0.0225(9) 0.0233(9) 0.0000 -0.0001(7) 0.0000
C19 0.0252(8) 0.0398(11) 0.0247(8) 0.0000 0.0038(7) 0.0000
C20 0.0322(7) 0.0484(9) 0.0306(7) 0.0149(6) 0.0033(5) -0.0003(6)
C21 0.0335(7) 0.0314(7) 0.0397(7) 0.0092(6) 0.0050(6) 0.0052(5)
C22 0.0382(7) 0.0336(7) 0.0383(7) -0.0025(6) 0.0119(6) 0.0061(6)
C23 0.0363(10) 0.0313(9) 0.0228(8) 0.0000 0.0073(7) 0.0000

loop_
_atom_type_symbol
_atom_type_scat_dispersion_real
_atom_type_scat_dispersion_imag
_atom_type_scat_Cromer_Mann_a1
_atom_type_scat_Cromer_Mann_b1
_atom_type_scat_Cromer_Mann_a2
_atom_type_scat_Cromer_Mann_b2
_atom_type_scat_Cromer_Mann_a3
_atom_type_scat_Cromer_Mann_b3
_atom_type_scat_Cromer_Mann_a4
_atom_type_scat_Cromer_Mann_b4
_atom_type_scat_Cromer_Mann_c
_atom_type_scat_source
C 0.0181 0.0091 2.3100 20.8439 1.0200 10.2075 1.5886 0.5687 0.8650 51.6512 0.2156 'International Tables Vol C 4.2.6.8 and 6.1.1.4'
H 0.0000 0.0000 0.4930 10.5109 0.3229 26.1257 0.1402 3.1424 0.0408 57.7998 0.0030 'International Tables Vol C 4.2.6.8 and 6.1.1.4'
N 0.0311 0.0180 12.2126 0.0057 3.1322 9.8933 2.0125 28.9975 1.1663 0.5826 -11.5290 'International Tables Vol C 4.2.6.8 and 6.1.1.4'
Al 0.2130 0.2455 6.4202 3.0387 1.9002 0.7426 1.5936 31.5472 1.9646 85.0886 1.1151 'International Tables Vol C 4.2.6.8 and 6.1.1.4'
B 0.0090 0.0039 2.0545 23.2185 1.3326 1.0210 1.0979 60.3498 0.7068 0.1403 -0.1932 'International Tables Vol C 4.2.6.8 and 6.1.1.4'

loop_
_geom_angle_atom_site_label_1
_geom_angle_site_symmetry_1
_geom_angle_atom_site_label_2
_geom_angle_atom_site_label_3
_geom_angle_site_symmetry_3
_geom_angle
_geom_angle_publ_flag
H182 3_565 Al1 N2 3_565 87.7 no
H182 3_565 Al1 N2 . 138.5 no
N2 3_565 Al1 N2 . 94.75(6) yes
H182 3_565 Al1 B18 . 32.5 no
N2 3_565 Al1 B18 . 116.53(5) yes
N2 . Al1 B18 . 116.53(5) yes
H182 3_565 Al1 H13 . 104.6 no
N2 3_565 Al1 H13 . 112.4 no
N2 . Al1 H13 . 112.4 no
B18 . Al1 H13 . 104.4 no
H182 3_565 Al1 H182 . 64.8 no
N2 3_565 Al1 H182 . 138.5 no
N2 . Al1 H182 . 87.7 no
B18 . Al1 H182 . 32.5 no
H13 . Al1 H182 . 104.6 no
Al1 . N2 C3 . 119.49(8) yes
Al1 . N2 C6 . 119.44(7) yes
C3 . N2 C6 . 120.04(10) yes
N2 . C3 C4 . 122.21(11) yes
N2 . C3 C5 . 119.66(11) yes
C4 . C3 C5 . 118.13(11) yes
C3 . C4 C3 3_565 127.01(15) yes
C3 . C4 H41 . 116.4 no
C3 3_565 C4 H41 . 116.4 no
C3 . C5 H52 . 112.4 no
C3 . C5 H51 . 111.4 no
H52 . C5 H51 . 110.9 no
C3 . C5 H53 . 108.5 no
H52 . C5 H53 . 107.4 no
H51 . C5 H53 . 106.0 no
N2 . C6 C7 . 119.95(10) yes
N2 . C6 C11 . 118.19(11) yes
C7 . C6 C11 . 121.65(11) yes
C6 . C7 C8 . 118.12(12) yes
C6 . C7 C15 . 122.89(11) yes
C8 . C7 C15 . 118.97(12) yes
C7 . C8 C9 . 121.09(13) yes
C7 . C8 H81 . 118.1 no
C9 . C8 H81 . 120.7 no
C8 . C9 C10 . 120.17(13) yes
C8 . C9 H91 . 119.6 no
C10 . C9 H91 . 120.3 no
C9 . C10 C11 . 121.17(12) yes
C9 . C10 H101 . 118.9 no
C11 . C10 H101 . 119.9 no
C6 . C11 C10 . 117.81(12) yes
C6 . C11 C12 . 121.22(11) yes
C10 . C11 C12 . 120.95(11) yes
C11 . C12 C13 . 112.10(12) yes
C11 . C12 C14 . 113.23(12) yes
C13 . C12 C14 . 109.32(12) yes
C11 . C12 H121 . 106.7 no
C13 . C12 H121 . 108.5 no
C14 . C12 H121 . 106.8 no
C12 . C13 H131 . 108.8 no
C12 . C13 H132 . 110.8 no
H131 . C13 H132 . 107.6 no
C12 . C13 H133 . 111.1 no
H131 . C13 H133 . 108.5 no
H132 . C13 H133 . 110.1 no
C12 . C14 H141 . 108.3 no
C12 . C14 H143 . 112.1 no
H141 . C14 H143 . 106.5 no
C12 . C14 H142 . 111.0 no
H141 . C14 H142 . 108.4 no
H143 . C14 H142 . 110.4 no
C7 . C15 C16 . 111.76(12) yes
C7 . C15 C17 . 110.48(11) yes
C16 . C15 C17 . 110.86(12) yes
C7 . C15 H151 . 108.7 no
C16 . C15 H151 . 107.0 no
C17 . C15 H151 . 107.9 no
C15 . C16 H162 . 110.4 no
C15 . C16 H163 . 111.0 no
H162 . C16 H163 . 108.3 no
C15 . C16 H161 . 110.4 no
H162 . C16 H161 . 108.3 no
H163 . C16 H161 . 108.4 no
C15 . C17 H171 . 110.8 no
C15 . C17 H173 . 111.0 no
H171 . C17 H173 . 109.4 no
C15 . C17 H172 . 109.8 no
H171 . C17 H172 . 108.5 no
H173 . C17 H172 . 107.2 no
H182 3_565 B18 Al1 . 51.2 no
H182 3_565 B18 C19 . 110.5 no
Al1 . B18 C19 . 118.12(13) yes
H182 3_565 B18 C23 . 112.6 no
Al1 . B18 C23 . 133.29(13) yes
C19 . B18 C23 . 108.59(14) yes
H182 3_565 B18 H182 . 101.9 no
Al1 . B18 H182 . 51.2 no
C19 . B18 H182 . 110.5 no
C23 . B18 H182 . 112.6 no
C20 3_565 C19 B18 . 107.67(10) yes
C20 3_565 C19 C20 . 114.82(16) yes
B18 . C19 C20 . 107.67(10) yes
C20 3_565 C19 H191 . 108.1 no
B18 . C19 H191 . 110.5 no
C20 . C19 H191 . 108.1 no
C19 . C20 C21 . 115.46(12) yes
C19 . C20 H201 . 109.3 no
C21 . C20 H201 . 108.6 no
C19 . C20 H202 . 106.9 no
C21 . C20 H202 . 107.1 no
H201 . C20 H202 . 109.4 no
C20 . C21 C22 . 114.00(11) yes
C20 . C21 H211 . 108.4 no
C22 . C21 H211 . 108.5 no
C20 . C21 H212 . 109.7 no
C22 . C21 H212 . 108.8 no
H211 . C21 H212 . 107.2 no
C21 . C22 C23 . 115.23(13) yes
C21 . C22 H222 . 109.3 no
C23 . C22 H222 . 109.1 no
C21 . C22 H223 . 107.2 no
C23 . C22 H223 . 107.5 no
H222 . C22 H223 . 108.2 no
C22 . C23 C22 3_565 113.96(16) yes
C22 . C23 B18 . 108.26(10) yes
C22 3_565 C23 B18 . 108.26(10) yes
C22 . C23 H232 . 108.1 no
C22 3_565 C23 H232 . 108.1 no
B18 . C23 H232 . 110.0 no
Al1 . H182 B18 . 96.3 no

loop_
_geom_bond_atom_site_label_1
_geom_bond_atom_site_label_2
_geom_bond_site_symmetry_2
_geom_bond_distance
_geom_bond_publ_flag
Al1 H182 3_565 1.746 no
Al1 N2 3_565 1.8997(10) yes
Al1 N2 . 1.8997(10) yes
Al1 B18 . 2.228(2) yes
Al1 H13 . 1.522 no
Al1 H182 . 1.746 no
N2 C3 . 1.3361(15) yes
N2 C6 . 1.4481(15) yes
C3 C4 . 1.4033(14) yes
C3 C5 . 1.5053(17) yes
C4 H41 . 0.948 no
C5 H52 . 0.949 no
C5 H51 . 0.967 no
C5 H53 . 0.944 no
C6 C7 . 1.4004(17) yes
C6 C11 . 1.4099(17) yes
C7 C8 . 1.3978(18) yes
C7 C15 . 1.5199(17) yes
C8 C9 . 1.379(2) yes
C8 H81 . 0.947 no
C9 C10 . 1.384(2) yes
C9 H91 . 0.954 no
C10 C11 . 1.3959(19) yes
C10 H101 . 0.959 no
C11 C12 . 1.5209(18) yes
C12 C13 . 1.529(2) yes
C12 C14 . 1.531(2) yes
C12 H121 . 0.986 no
C13 H131 . 0.977 no
C13 H132 . 0.975 no
C13 H133 . 0.974 no
C14 H141 . 0.984 no
C14 H143 . 0.988 no
C14 H142 . 0.988 no
C15 C16 . 1.533(2) yes
C15 C17 . 1.532(2) yes
C15 H151 . 0.991 no
C16 H162 . 0.962 no
C16 H163 . 0.980 no
C16 H161 . 0.963 no
C17 H171 . 0.978 no
C17 H173 . 1.010 no
C17 H172 . 0.981 no
B18 H182 3_565 1.205 no
B18 C19 . 1.604(3) yes
B18 C23 . 1.601(3) yes
B18 H182 . 1.205 no
C19 C20 3_565 1.5374(18) yes
C19 C20 . 1.5374(18) yes
C19 H191 . 0.979 no
C20 C21 . 1.534(2) yes
C20 H201 . 0.982 no
C20 H202 . 0.984 no
C21 C22 . 1.536(2) yes
C21 H211 . 0.981 no
C21 H212 . 0.989 no
C22 C23 . 1.5374(17) yes
C22 H222 . 0.985 no
C22 H223 . 0.977 no
C23 H232 . 0.995 no
